data_1512818
loop_
_publ_author_name
'Justin P. Johnpeter'
'Bruno Therrien'

_publ_section_title
;
 Sawhorse-type diruthenium tetracarbonyl complexes containing biologically
 relevant acids
;
_journal_name_full
;
Inorganica Chimica Acta
;
_journal_page_first 723
_journal_page_last 728
_journal_paper_doi 10.1016/j.ica.2012.09.034
_journal_volume 394
_journal_year 2013
_chemical_formula_moiety 'C40 H46 N4 O12 Ru2 S2, 0.5 (C6 H6)'
_chemical_formula_sum 'C43 H49 N4 O12 Ru2 S2'
_chemical_formula_weight 1080.12
_space_group_IT_number 2
_symmetry_cell_setting triclinic
_symmetry_Int_Tables_number 2
_symmetry_space_group_name_Hall '-P 1'
_symmetry_space_group_name_H-M 'P -1'
_atom_sites_solution_hydrogens geom
_atom_sites_solution_primary direct
_atom_sites_solution_secondary difmap
_cell_angle_alpha 72.648(5)
_cell_angle_beta 84.706(5)
_cell_angle_gamma 73.398(5)
_cell_formula_units_Z 2
_cell_length_a 10.4848(6)
_cell_length_b 15.3189(11)
_cell_length_c 18.2466(12)
_cell_measurement_reflns_used 8000
_cell_measurement_temperature 173(2)
_cell_measurement_theta_max 28.05
_cell_measurement_theta_min 1.78
_cell_volume 2680.6(3)
_computing_cell_refinement 'CELL (Stoe & Cie, 2000)'
_computing_data_collection 'EXPOSE (Stoe & Cie, 2000)'
_computing_data_reduction 'INTEGRATE (Stoe & Cie, 2000)'
_computing_molecular_graphics 'ORTEP-32 (Farrugia, 1997)'
_computing_publication_material 'SHELXL-97 (Sheldrick, 1997)'
_computing_structure_refinement 'SHELXL-97 (Sheldrick, 1997)'
_computing_structure_solution 'SHELXS-97 (Sheldrick, 1990)'
_diffrn_ambient_temperature 173(2)
_diffrn_measured_fraction_theta_full 0.992
_diffrn_measured_fraction_theta_max 0.992
_diffrn_measurement_device_type 'STOE IPDS'
_diffrn_measurement_method 'phi oscillation'
_diffrn_radiation_monochromator graphite
_diffrn_radiation_source 'fine-focus sealed tube'
_diffrn_radiation_type MoK\a
_diffrn_radiation_wavelength 0.71073
_diffrn_reflns_av_R_equivalents 0.1231
_diffrn_reflns_av_sigmaI/netI 0.1149
_diffrn_reflns_limit_h_max 13
_diffrn_reflns_limit_h_min -14
_diffrn_reflns_limit_k_max 20
_diffrn_reflns_limit_k_min -20
_diffrn_reflns_limit_l_max 24
_diffrn_reflns_limit_l_min -25
_diffrn_reflns_number 52319
_diffrn_reflns_theta_full 29.26
_diffrn_reflns_theta_max 29.26
_diffrn_reflns_theta_min 1.58
_diffrn_standards_decay_% 0
_diffrn_standards_interval_time 0
_diffrn_standards_number 0
_exptl_absorpt_coefficient_mu 0.697
_exptl_absorpt_correction_type none
_exptl_crystal_colour yellow
_exptl_crystal_density_diffrn 1.338
_exptl_crystal_density_method 'not measured'
_exptl_crystal_description block
_exptl_crystal_F_000 1102
_exptl_crystal_size_max 0.23
_exptl_crystal_size_mid 0.19
_exptl_crystal_size_min 0.16
_refine_diff_density_max 0.847
_refine_diff_density_min -1.939
_refine_diff_density_rms 0.119
_refine_ls_extinction_method none
_refine_ls_goodness_of_fit_ref 1.131
_refine_ls_hydrogen_treatment constr
_refine_ls_matrix_type full
_refine_ls_number_parameters 572
_refine_ls_number_reflns 14483
_refine_ls_number_restraints 0
_refine_ls_restrained_S_all 1.131
_refine_ls_R_factor_all 0.1472
_refine_ls_R_factor_gt 0.0910
_refine_ls_shift/su_max 0.000
_refine_ls_shift/su_mean 0.000
_refine_ls_structure_factor_coef Fsqd
_refine_ls_weighting_details 'calc w=1/[\s^2^(Fo^2^)+(0.0542P)^2^+4.3307P] where P=(Fo^2^+2Fc^2^)/3'
_refine_ls_weighting_scheme calc
_refine_ls_wR_factor_gt 0.1523
_refine_ls_wR_factor_ref 0.1734
_reflns_number_gt 9716
_reflns_number_total 14483
_reflns_threshold_expression >2sigma(I)
_cod_data_source_file ICA-2013-394-723-728.cif
_cod_data_source_block d-compound1b
_cod_database_code 1512818

loop_
_symmetry_equiv_pos_as_xyz
'x, y, z'
'-x, -y, -z'

loop_
_atom_site_label
_atom_site_type_symbol
_atom_site_fract_x
_atom_site_fract_y
_atom_site_fract_z
_atom_site_U_iso_or_equiv
_atom_site_adp_type
_atom_site_occupancy
_atom_site_calc_flag
_atom_site_refinement_flags
C1 C 0.7034(6) 0.5215(4) 0.2258(3) 0.0257(12) Uani 1 d .
C2 C 0.6530(6) 0.5747(4) 0.1460(3) 0.0267(12) Uani 1 d .
C3 C 0.5656(6) 0.5428(4) 0.1141(3) 0.0306(13) Uani 1 d .
H3 H 0.5437 0.4870 0.1410 0.037 Uiso 1 calc R
C4 C 0.5111(6) 0.5943(4) 0.0421(3) 0.0299(13) Uani 1 d .
H4 H 0.4522 0.5736 0.0206 0.036 Uiso 1 calc R
C5 C 0.5462(6) 0.6771(4) 0.0028(3) 0.0290(13) Uani 1 d .
C6 C 0.6348(6) 0.7086(5) 0.0326(3) 0.0324(13) Uani 1 d .
H6 H 0.6591 0.7632 0.0050 0.039 Uiso 1 calc R
C7 C 0.6874(6) 0.6564(5) 0.1054(3) 0.0325(13) Uani 1 d .
H7 H 0.7464 0.6771 0.1268 0.039 Uiso 1 calc R
C8 C 0.2131(7) 0.8091(5) -0.0506(4) 0.0432(16) Uani 1 d .
H8A H 0.2015 0.7664 -0.0779 0.052 Uiso 1 calc R
H8B H 0.1444 0.8684 -0.0682 0.052 Uiso 1 calc R
C9 C 0.1901(8) 0.7671(6) 0.0331(4) 0.0508(19) Uani 1 d .
H9A H 0.2096 0.8054 0.0621 0.061 Uiso 1 calc R
H9B H 0.2494 0.7035 0.0503 0.061 Uiso 1 calc R
C10 C 0.0455(8) 0.7628(7) 0.0477(5) 0.062(2) Uani 1 d .
H10A H -0.0128 0.8261 0.0340 0.092 Uiso 1 calc R
H10B H 0.0335 0.7324 0.1010 0.092 Uiso 1 calc R
H10C H 0.0253 0.7272 0.0171 0.092 Uiso 1 calc R
C11 C 0.3694(7) 0.9098(5) -0.0556(4) 0.0404(16) Uani 1 d .
H11A H 0.4640 0.9045 -0.0605 0.049 Uiso 1 calc R
H11B H 0.3435 0.9076 -0.0028 0.049 Uiso 1 calc R
C12 C 0.2958(10) 1.0031(5) -0.1070(5) 0.062(2) Uani 1 d .
H12A H 0.2009 1.0101 -0.0999 0.074 Uiso 1 calc R
H12B H 0.3178 1.0039 -0.1600 0.074 Uiso 1 calc R
C13 C 0.3285(9) 1.0878(6) -0.0915(5) 0.054(2) Uani 1 d .
H13A H 0.3014 1.0899 -0.0402 0.081 Uiso 1 calc R
H13B H 0.2819 1.1458 -0.1275 0.081 Uiso 1 calc R
H13C H 0.4226 1.0806 -0.0972 0.081 Uiso 1 calc R
C14 C 0.9055(6) 0.2857(4) 0.3031(3) 0.0286(12) Uani 1 d .
C15 C 0.9715(6) 0.2134(4) 0.2614(3) 0.0280(12) Uani 1 d .
C16 C 0.9074(6) 0.1483(5) 0.2570(4) 0.0347(14) Uani 1 d .
H16 H 0.8239 0.1497 0.2795 0.042 Uiso 1 calc R
C17 C 0.9672(6) 0.0803(5) 0.2189(4) 0.0350(14) Uani 1 d .
H17 H 0.9231 0.0373 0.2147 0.042 Uiso 1 calc R
C18 C 1.0944(6) 0.0776(4) 0.1871(3) 0.0282(13) Uani 1 d .
C19 C 1.1581(6) 0.1428(5) 0.1905(4) 0.0366(15) Uani 1 d .
H19 H 1.2419 0.1412 0.1683 0.044 Uiso 1 calc R
C20 C 1.0964(6) 0.2116(5) 0.2275(4) 0.0339(14) Uani 1 d .
H20 H 1.1387 0.2566 0.2295 0.041 Uiso 1 calc R
C21 C 1.3161(7) -0.1383(5) 0.2547(4) 0.0461(17) Uani 1 d .
H21A H 1.2860 -0.1579 0.3074 0.055 Uiso 1 calc R
H21B H 1.3482 -0.0830 0.2486 0.055 Uiso 1 calc R
C22 C 1.4302(8) -0.2181(6) 0.2395(5) 0.058(2) Uani 1 d .
H22A H 1.4007 -0.2752 0.2502 0.069 Uiso 1 calc R
H22B H 1.4555 -0.2009 0.1857 0.069 Uiso 1 calc R
C23 C 1.5499(9) -0.2382(7) 0.2884(6) 0.072(3) Uani 1 d .
H23A H 1.5839 -0.1835 0.2749 0.109 Uiso 1 calc R
H23B H 1.6176 -0.2916 0.2798 0.109 Uiso 1 calc R
H23C H 1.5242 -0.2524 0.3416 0.109 Uiso 1 calc R
C24 C 1.1069(8) -0.1699(6) 0.2175(4) 0.0505(19) Uani 1 d .
H24A H 1.1544 -0.2329 0.2137 0.061 Uiso 1 calc R
H24B H 1.0403 -0.1421 0.1775 0.061 Uiso 1 calc R
C25 C 1.0365(9) -0.1801(7) 0.2947(5) 0.064(2) Uani 1 d .
H25A H 1.0045 -0.1184 0.3041 0.077 Uiso 1 calc R
H25B H 1.0987 -0.2215 0.3350 0.077 Uiso 1 calc R
C26 C 0.9198(9) -0.2214(7) 0.2967(5) 0.073(3) Uani 1 d .
H26A H 0.8512 -0.1755 0.2631 0.109 Uiso 1 calc R
H26B H 0.8854 -0.2369 0.3481 0.109 Uiso 1 calc R
H26C H 0.9493 -0.2778 0.2800 0.109 Uiso 1 calc R
C27 C 0.5016(7) 0.3014(5) 0.3115(4) 0.0395(16) Uani 1 d .
H27 H 0.5627 0.3098 0.2714 0.047 Uiso 1 calc R
C28 C 0.3999(8) 0.2633(7) 0.3043(4) 0.056(2) Uani 1 d .
H28 H 0.3929 0.2461 0.2604 0.067 Uiso 1 calc R
C29 C 0.3100(8) 0.2514(7) 0.3634(4) 0.057(2) Uani 1 d .
H29 H 0.2392 0.2279 0.3594 0.069 Uiso 1 calc R
C30 C 0.3253(7) 0.2745(6) 0.4283(4) 0.0467(18) Uani 1 d .
H30 H 0.2668 0.2645 0.4696 0.056 Uiso 1 calc R
C31 C 0.4273(6) 0.3126(5) 0.4325(3) 0.0308(13) Uani 1 d .
H31 H 0.4361 0.3293 0.4764 0.037 Uiso 1 calc R
C32 C 1.1055(7) 0.5056(5) 0.2341(4) 0.0418(16) Uani 1 d .
H32 H 1.0539 0.4890 0.2044 0.050 Uiso 1 calc R
C33 C 1.2201(8) 0.5310(6) 0.2022(5) 0.0518(19) Uani 1 d .
H33 H 1.2457 0.5302 0.1522 0.062 Uiso 1 calc R
C34 C 1.2937(8) 0.5569(6) 0.2449(5) 0.0498(19) Uani 1 d .
H34 H 1.3701 0.5746 0.2242 0.060 Uiso 1 calc R
C35 C 1.2562(7) 0.5570(5) 0.3178(4) 0.0446(17) Uani 1 d .
H35 H 1.3059 0.5748 0.3478 0.054 Uiso 1 calc R
C36 C 1.1425(6) 0.5301(5) 0.3468(4) 0.0393(16) Uani 1 d .
H36 H 1.1170 0.5298 0.3971 0.047 Uiso 1 calc R
C37 C 0.5771(6) 0.4938(5) 0.4094(3) 0.0283(13) Uani 1 d .
C38 C 0.7105(6) 0.3247(5) 0.4847(4) 0.0348(15) Uani 1 d .
C39 C 0.8232(6) 0.5477(5) 0.4080(4) 0.0345(14) Uani 1 d .
C40 C 0.9635(6) 0.3757(6) 0.4487(4) 0.0390(16) Uani 1 d .
C41 C 0.9665(12) 0.4273(8) 0.0582(5) 0.081(3) Uani 1 d .
H41 H 0.9431 0.3793 0.0971 0.097 Uiso 1 calc R
C42 C 0.8736(10) 0.4910(9) 0.0034(6) 0.079(3) Uani 1 d .
H42 H 0.7876 0.4848 0.0053 0.095 Uiso 1 calc R
C43 C 0.9086(12) 0.5627(8) -0.0531(6) 0.082(3) Uani 1 d .
H43 H 0.8451 0.6052 -0.0885 0.098 Uiso 1 calc R
N1 N 0.3444(5) 0.8285(4) -0.0730(3) 0.0351(12) Uani 1 d .
N2 N 1.2021(6) -0.1115(4) 0.2028(3) 0.0391(13) Uani 1 d .
N3 N 0.5149(5) 0.3264(4) 0.3739(3) 0.0298(11) Uani 1 d .
N4 N 1.0677(5) 0.5046(4) 0.3066(3) 0.0284(11) Uani 1 d .
O1 O 0.6440(4) 0.4602(3) 0.2643(2) 0.0298(9) Uani 1 d .
O2 O 0.7978(4) 0.5407(3) 0.2496(2) 0.0297(9) Uani 1 d .
O3 O 0.5665(5) 0.7886(3) -0.1319(2) 0.0418(11) Uani 1 d .
O4 O 0.4192(5) 0.6836(3) -0.1156(2) 0.0422(11) Uani 1 d .
O5 O 0.8006(4) 0.2772(3) 0.3399(2) 0.0315(9) Uani 1 d .
O6 O 0.9618(4) 0.3510(3) 0.2983(2) 0.0314(9) Uani 1 d .
O7 O 1.0750(5) -0.0087(3) 0.0869(3) 0.0480(13) Uani 1 d .
O8 O 1.2958(5) 0.0079(4) 0.1094(3) 0.0491(13) Uani 1 d .
O9 O 0.5133(5) 0.5629(3) 0.4224(3) 0.0419(11) Uani 1 d .
O10 O 0.7280(5) 0.2840(4) 0.5491(3) 0.0477(13) Uani 1 d .
O11 O 0.7826(5) 0.6019(4) 0.4420(3) 0.0518(13) Uani 1 d .
O12 O 1.0062(5) 0.3245(4) 0.5070(3) 0.0581(15) Uani 1 d .
S1 S 0.46979(17) 0.74524(12) -0.08766(8) 0.0330(3) Uani 1 d .
S2 S 1.17110(17) -0.00951(12) 0.13877(9) 0.0367(4) Uani 1 d .
Ru1 Ru 0.67760(5) 0.38837(4) 0.38254(3) 0.02537(13) Uani 1 d .
Ru2 Ru 0.89059(5) 0.45621(4) 0.35715(3) 0.02599(13) Uani 1 d .

loop_
_atom_site_aniso_label
_atom_site_aniso_U_11
_atom_site_aniso_U_22
_atom_site_aniso_U_33
_atom_site_aniso_U_23
_atom_site_aniso_U_13
_atom_site_aniso_U_12
C1 0.032(3) 0.026(3) 0.017(2) -0.004(2) 0.002(2) -0.007(2)
C2 0.028(3) 0.025(3) 0.026(3) -0.008(2) 0.003(2) -0.005(2)
C3 0.032(3) 0.027(3) 0.031(3) -0.005(2) 0.001(2) -0.007(3)
C4 0.029(3) 0.030(3) 0.033(3) -0.014(3) 0.001(2) -0.006(3)
C5 0.034(3) 0.025(3) 0.029(3) -0.012(2) 0.000(2) -0.006(3)
C6 0.037(3) 0.031(3) 0.031(3) -0.008(3) 0.000(3) -0.013(3)
C7 0.029(3) 0.035(3) 0.035(3) -0.011(3) -0.002(2) -0.010(3)
C8 0.041(4) 0.040(4) 0.048(4) -0.017(3) -0.003(3) -0.005(3)
C9 0.047(4) 0.051(5) 0.046(4) -0.015(4) 0.000(3) 0.001(4)
C10 0.040(4) 0.071(6) 0.070(5) -0.020(5) 0.012(4) -0.012(4)
C11 0.049(4) 0.033(4) 0.039(3) -0.011(3) -0.008(3) -0.007(3)
C12 0.081(6) 0.033(4) 0.065(5) -0.004(4) -0.023(5) -0.009(4)
C13 0.063(5) 0.042(4) 0.056(5) -0.015(4) 0.007(4) -0.014(4)
C14 0.026(3) 0.031(3) 0.028(3) -0.010(2) -0.001(2) -0.005(3)
C15 0.025(3) 0.029(3) 0.029(3) -0.010(2) 0.001(2) -0.004(2)
C16 0.025(3) 0.042(4) 0.041(3) -0.021(3) 0.009(3) -0.008(3)
C17 0.033(3) 0.036(4) 0.042(3) -0.016(3) 0.005(3) -0.016(3)
C18 0.030(3) 0.028(3) 0.024(3) -0.010(2) -0.002(2) -0.001(3)
C19 0.027(3) 0.045(4) 0.042(3) -0.023(3) 0.008(3) -0.006(3)
C20 0.032(3) 0.035(4) 0.042(3) -0.019(3) 0.004(3) -0.012(3)
C21 0.039(4) 0.044(4) 0.049(4) -0.009(3) -0.010(3) -0.004(3)
C22 0.042(4) 0.046(5) 0.076(6) -0.009(4) 0.000(4) -0.007(4)
C23 0.045(5) 0.058(6) 0.094(7) -0.002(5) -0.011(5) 0.000(4)
C24 0.051(5) 0.046(4) 0.052(4) -0.013(4) -0.006(4) -0.008(4)
C25 0.069(6) 0.066(6) 0.044(4) 0.001(4) -0.011(4) -0.014(5)
C26 0.058(6) 0.074(7) 0.070(6) 0.017(5) -0.010(5) -0.028(5)
C27 0.039(4) 0.055(4) 0.031(3) -0.018(3) 0.008(3) -0.018(3)
C28 0.050(5) 0.093(7) 0.045(4) -0.033(4) 0.007(3) -0.038(5)
C29 0.042(4) 0.105(7) 0.046(4) -0.037(5) 0.008(3) -0.039(5)
C30 0.034(4) 0.073(5) 0.048(4) -0.026(4) 0.014(3) -0.031(4)
C31 0.029(3) 0.045(4) 0.021(3) -0.015(3) 0.015(2) -0.015(3)
C32 0.043(4) 0.052(4) 0.037(3) -0.018(3) 0.008(3) -0.019(3)
C33 0.050(5) 0.057(5) 0.055(4) -0.023(4) 0.022(4) -0.024(4)
C34 0.037(4) 0.047(4) 0.068(5) -0.019(4) 0.016(4) -0.019(4)
C35 0.027(3) 0.051(5) 0.056(4) -0.017(4) -0.002(3) -0.010(3)
C36 0.029(3) 0.058(5) 0.040(3) -0.024(3) -0.009(3) -0.013(3)
C37 0.024(3) 0.038(3) 0.022(3) -0.009(2) -0.002(2) -0.006(3)
C38 0.015(3) 0.050(4) 0.037(3) -0.017(3) 0.003(2) -0.002(3)
C39 0.030(3) 0.045(4) 0.040(3) -0.022(3) 0.001(3) -0.018(3)
C40 0.023(3) 0.062(5) 0.040(4) -0.026(3) 0.008(3) -0.014(3)
C41 0.090(8) 0.081(7) 0.054(5) -0.021(5) 0.010(5) 0.003(6)
C42 0.059(6) 0.110(9) 0.071(6) -0.052(7) 0.011(5) -0.002(6)
C43 0.073(7) 0.092(8) 0.060(6) -0.030(6) -0.014(5) 0.021(6)
N1 0.038(3) 0.025(3) 0.039(3) -0.006(2) -0.008(2) -0.005(2)
N2 0.038(3) 0.028(3) 0.049(3) -0.014(2) -0.007(3) -0.001(2)
N3 0.024(3) 0.035(3) 0.030(2) -0.013(2) 0.003(2) -0.005(2)
N4 0.027(3) 0.029(3) 0.033(3) -0.013(2) 0.003(2) -0.011(2)
O1 0.033(2) 0.037(2) 0.0199(18) -0.0067(17) 0.0042(16) -0.014(2)
O2 0.027(2) 0.035(2) 0.030(2) -0.0125(18) 0.0002(17) -0.0095(19)
O3 0.051(3) 0.044(3) 0.029(2) -0.006(2) 0.009(2) -0.018(2)
O4 0.055(3) 0.043(3) 0.033(2) -0.017(2) -0.006(2) -0.010(2)
O5 0.026(2) 0.037(2) 0.035(2) -0.0169(19) 0.0048(17) -0.0077(19)
O6 0.024(2) 0.038(2) 0.037(2) -0.019(2) 0.0072(17) -0.0106(19)
O7 0.060(3) 0.042(3) 0.042(3) -0.022(2) -0.015(2) 0.002(2)
O8 0.048(3) 0.049(3) 0.049(3) -0.023(2) 0.018(2) -0.007(2)
O9 0.037(3) 0.040(3) 0.048(3) -0.021(2) 0.007(2) -0.003(2)
O10 0.041(3) 0.057(3) 0.030(2) -0.001(2) -0.004(2) -0.002(2)
O11 0.050(3) 0.059(3) 0.062(3) -0.040(3) 0.015(3) -0.019(3)
O12 0.043(3) 0.084(4) 0.037(3) 0.005(3) -0.011(2) -0.020(3)
S1 0.0417(9) 0.0322(8) 0.0262(7) -0.0093(6) -0.0011(6) -0.0103(7)
S2 0.0389(9) 0.0355(9) 0.0342(8) -0.0174(7) 0.0022(7) -0.0005(7)
Ru1 0.0214(2) 0.0326(3) 0.0227(2) -0.0113(2) 0.00359(18) -0.0059(2)
Ru2 0.0229(3) 0.0324(3) 0.0260(2) -0.0139(2) 0.00069(19) -0.0072(2)

loop_
_atom_type_symbol
_atom_type_description
_atom_type_scat_dispersion_real
_atom_type_scat_dispersion_imag
_atom_type_scat_source
C C 0.0033 0.0016 'International Tables Vol C Tables 4.2.6.8 and 6.1.1.4'
H H 0.0000 0.0000 'International Tables Vol C Tables 4.2.6.8 and 6.1.1.4'
N N 0.0061 0.0033 'International Tables Vol C Tables 4.2.6.8 and 6.1.1.4'
O O 0.0106 0.0060 'International Tables Vol C Tables 4.2.6.8 and 6.1.1.4'
S S 0.1246 0.1234 'International Tables Vol C Tables 4.2.6.8 and 6.1.1.4'
Ru Ru -1.2594 0.8363 'International Tables Vol C Tables 4.2.6.8 and 6.1.1.4'

loop_
_geom_angle_atom_site_label_1
_geom_angle_atom_site_label_2
_geom_angle_atom_site_label_3
_geom_angle
_geom_angle_site_symmetry_1
O2 C1 O1 125.4(5) .
O2 C1 C2 118.8(5) .
O1 C1 C2 115.8(5) .
C7 C2 C3 119.8(5) .
C7 C2 C1 121.0(5) .
C3 C2 C1 119.1(5) .
C4 C3 C2 120.1(6) .
C4 C3 H3 120.0 .
C2 C3 H3 120.0 .
C5 C4 C3 118.9(6) .
C5 C4 H4 120.5 .
C3 C4 H4 120.5 .
C6 C5 C4 121.9(6) .
C6 C5 S1 119.7(5) .
C4 C5 S1 118.4(5) .
C5 C6 C7 118.4(6) .
C5 C6 H6 120.8 .
C7 C6 H6 120.8 .
C2 C7 C6 120.9(6) .
C2 C7 H7 119.5 .
C6 C7 H7 119.5 .
N1 C8 C9 116.9(6) .
N1 C8 H8A 108.1 .
C9 C8 H8A 108.1 .
N1 C8 H8B 108.1 .
C9 C8 H8B 108.1 .
H8A C8 H8B 107.3 .
C8 C9 C10 110.4(7) .
C8 C9 H9A 109.6 .
C10 C9 H9A 109.6 .
C8 C9 H9B 109.6 .
C10 C9 H9B 109.6 .
H9A C9 H9B 108.1 .
C9 C10 H10A 109.5 .
C9 C10 H10B 109.5 .
H10A C10 H10B 109.5 .
C9 C10 H10C 109.5 .
H10A C10 H10C 109.5 .
H10B C10 H10C 109.5 .
N1 C11 C12 113.0(6) .
N1 C11 H11A 109.0 .
C12 C11 H11A 109.0 .
N1 C11 H11B 109.0 .
C12 C11 H11B 109.0 .
H11A C11 H11B 107.8 .
C11 C12 C13 112.8(7) .
C11 C12 H12A 109.0 .
C13 C12 H12A 109.0 .
C11 C12 H12B 109.0 .
C13 C12 H12B 109.0 .
H12A C12 H12B 107.8 .
C12 C13 H13A 109.5 .
C12 C13 H13B 109.5 .
H13A C13 H13B 109.5 .
C12 C13 H13C 109.5 .
H13A C13 H13C 109.5 .
H13B C13 H13C 109.5 .
O5 C14 O6 125.4(5) .
O5 C14 C15 117.8(5) .
O6 C14 C15 116.8(5) .
C16 C15 C20 119.9(5) .
C16 C15 C14 119.3(5) .
C20 C15 C14 120.7(6) .
C15 C16 C17 120.3(6) .
C15 C16 H16 119.9 .
C17 C16 H16 119.9 .
C16 C17 C18 119.1(6) .
C16 C17 H17 120.4 .
C18 C17 H17 120.4 .
C19 C18 C17 120.9(5) .
C19 C18 S2 119.9(5) .
C17 C18 S2 119.2(5) .
C18 C19 C20 119.5(6) .
C18 C19 H19 120.3 .
C20 C19 H19 120.3 .
C19 C20 C15 120.2(6) .
C19 C20 H20 119.9 .
C15 C20 H20 119.9 .
N2 C21 C22 112.8(6) .
N2 C21 H21A 109.0 .
C22 C21 H21A 109.0 .
N2 C21 H21B 109.0 .
C22 C21 H21B 109.0 .
H21A C21 H21B 107.8 .
C23 C22 C21 111.8(7) .
C23 C22 H22A 109.3 .
C21 C22 H22A 109.3 .
C23 C22 H22B 109.3 .
C21 C22 H22B 109.3 .
H22A C22 H22B 107.9 .
C22 C23 H23A 109.5 .
C22 C23 H23B 109.5 .
H23A C23 H23B 109.5 .
C22 C23 H23C 109.5 .
H23A C23 H23C 109.5 .
H23B C23 H23C 109.5 .
N2 C24 C25 115.1(7) .
N2 C24 H24A 108.5 .
C25 C24 H24A 108.5 .
N2 C24 H24B 108.5 .
C25 C24 H24B 108.5 .
H24A C24 H24B 107.5 .
C24 C25 C26 110.6(8) .
C24 C25 H25A 109.5 .
C26 C25 H25A 109.5 .
C24 C25 H25B 109.5 .
C26 C25 H25B 109.5 .
H25A C25 H25B 108.1 .
C25 C26 H26A 109.5 .
C25 C26 H26B 109.5 .
H26A C26 H26B 109.5 .
C25 C26 H26C 109.5 .
H26A C26 H26C 109.5 .
H26B C26 H26C 109.5 .
N3 C27 C28 122.2(6) .
N3 C27 H27 118.9 .
C28 C27 H27 118.9 .
C29 C28 C27 118.6(7) .
C29 C28 H28 120.7 .
C27 C28 H28 120.7 .
C30 C29 C28 119.4(7) .
C30 C29 H29 120.3 .
C28 C29 H29 120.3 .
C29 C30 C31 119.8(6) .
C29 C30 H30 120.1 .
C31 C30 H30 120.1 .
N3 C31 C30 121.2(6) .
N3 C31 H31 119.4 .
C30 C31 H31 119.4 .
N4 C32 C33 121.5(7) .
N4 C32 H32 119.3 .
C33 C32 H32 119.3 .
C34 C33 C32 119.2(7) .
C34 C33 H33 120.4 .
C32 C33 H33 120.4 .
C35 C34 C33 119.9(7) .
C35 C34 H34 120.0 .
C33 C34 H34 120.0 .
C34 C35 C36 118.4(7) .
C34 C35 H35 120.8 .
C36 C35 H35 120.8 .
N4 C36 C35 123.3(6) .
N4 C36 H36 118.4 .
C35 C36 H36 118.4 .
O9 C37 Ru1 176.4(5) .
O10 C38 Ru1 178.1(6) .
O11 C39 Ru2 177.5(7) .
O12 C40 Ru2 178.1(6) .
C43 C41 C42 118.3(11) 2_765
C43 C41 H41 120.8 2_765
C42 C41 H41 120.8 .
C43 C42 C41 120.4(11) .
C43 C42 H42 119.8 .
C41 C42 H42 119.8 .
C41 C43 C42 121.3(10) 2_765
C41 C43 H43 119.4 2_765
C42 C43 H43 119.4 .
C11 N1 C8 117.8(5) .
C11 N1 S1 118.9(5) .
C8 N1 S1 120.0(4) .
C24 N2 C21 120.2(6) .
C24 N2 S2 120.6(5) .
C21 N2 S2 118.5(5) .
C27 N3 C31 118.7(6) .
C27 N3 Ru1 121.1(4) .
C31 N3 Ru1 120.2(4) .
C36 N4 C32 117.7(6) .
C36 N4 Ru2 121.9(4) .
C32 N4 Ru2 120.4(4) .
C1 O1 Ru1 123.6(4) .
C1 O2 Ru2 120.7(4) .
C14 O5 Ru1 121.3(4) .
C14 O6 Ru2 123.0(4) .
O3 S1 O4 119.6(3) .
O3 S1 N1 108.0(3) .
O4 S1 N1 107.7(3) .
O3 S1 C5 105.7(3) .
O4 S1 C5 107.3(3) .
N1 S1 C5 108.1(3) .
O8 S2 O7 119.7(3) .
O8 S2 N2 107.9(3) .
O7 S2 N2 107.4(3) .
O8 S2 C18 106.6(3) .
O7 S2 C18 107.7(3) .
N2 S2 C18 107.0(3) .
C37 Ru1 C38 89.7(3) .
C37 Ru1 O1 91.3(2) .
C38 Ru1 O1 178.7(2) .
C37 Ru1 O5 173.4(2) .
C38 Ru1 O5 95.8(2) .
O1 Ru1 O5 83.15(16) .
C37 Ru1 N3 98.4(2) .
C38 Ru1 N3 95.0(2) .
O1 Ru1 N3 85.62(17) .
O5 Ru1 N3 84.82(17) .
C37 Ru1 Ru2 91.28(19) .
C38 Ru1 Ru2 96.4(2) .
O1 Ru1 Ru2 82.86(12) .
O5 Ru1 Ru2 84.49(12) .
N3 Ru1 Ru2 165.12(12) .
C40 Ru2 C39 87.5(3) .
C40 Ru2 O6 93.2(2) .
C39 Ru2 O6 178.2(2) .
C40 Ru2 O2 175.0(3) .
C39 Ru2 O2 95.6(2) .
O6 Ru2 O2 83.55(16) .
C40 Ru2 N4 98.4(2) .
C39 Ru2 N4 97.0(2) .
O6 Ru2 N4 84.55(17) .
O2 Ru2 N4 85.15(17) .
C40 Ru2 Ru1 91.1(2) .
C39 Ru2 Ru1 95.2(2) .
O6 Ru2 Ru1 83.12(11) .
O2 Ru2 Ru1 84.68(11) .
N4 Ru2 Ru1 164.81(12) .

loop_
_geom_bond_atom_site_label_1
_geom_bond_atom_site_label_2
_geom_bond_distance
_geom_bond_site_symmetry_2
C1 O2 1.255(7) .
C1 O1 1.274(7) .
C1 C2 1.500(7) .
C2 C7 1.380(9) .
C2 C3 1.394(8) .
C3 C4 1.393(8) .
C3 H3 0.9300 .
C4 C5 1.391(9) .
C4 H4 0.9300 .
C5 C6 1.378(9) .
C5 S1 1.787(6) .
C6 C7 1.400(8) .
C6 H6 0.9300 .
C7 H7 0.9300 .
C8 N1 1.486(9) .
C8 C9 1.496(10) .
C8 H8A 0.9700 .
C8 H8B 0.9700 .
C9 C10 1.531(11) .
C9 H9A 0.9700 .
C9 H9B 0.9700 .
C10 H10A 0.9600 .
C10 H10B 0.9600 .
C10 H10C 0.9600 .
C11 N1 1.469(8) .
C11 C12 1.490(10) .
C11 H11A 0.9700 .
C11 H11B 0.9700 .
C12 C13 1.541(11) .
C12 H12A 0.9700 .
C12 H12B 0.9700 .
C13 H13A 0.9600 .
C13 H13B 0.9600 .
C13 H13C 0.9600 .
C14 O5 1.253(7) .
C14 O6 1.279(7) .
C14 C15 1.501(8) .
C15 C16 1.376(9) .
C15 C20 1.392(8) .
C16 C17 1.392(8) .
C16 H16 0.9300 .
C17 C18 1.399(9) .
C17 H17 0.9300 .
C18 C19 1.369(9) .
C18 S2 1.779(6) .
C19 C20 1.392(8) .
C19 H19 0.9300 .
C20 H20 0.9300 .
C21 N2 1.480(9) .
C21 C22 1.519(10) .
C21 H21A 0.9700 .
C21 H21B 0.9700 .
C22 C23 1.513(12) .
C22 H22A 0.9700 .
C22 H22B 0.9700 .
C23 H23A 0.9600 .
C23 H23B 0.9600 .
C23 H23C 0.9600 .
C24 N2 1.479(10) .
C24 C25 1.515(11) .
C24 H24A 0.9700 .
C24 H24B 0.9700 .
C25 C26 1.523(13) .
C25 H25A 0.9700 .
C25 H25B 0.9700 .
C26 H26A 0.9600 .
C26 H26B 0.9600 .
C26 H26C 0.9600 .
C27 N3 1.336(8) .
C27 C28 1.386(10) .
C27 H27 0.9300 .
C28 C29 1.370(10) .
C28 H28 0.9300 .
C29 C30 1.369(10) .
C29 H29 0.9300 .
C30 C31 1.374(9) .
C30 H30 0.9300 .
C31 N3 1.351(7) .
C31 H31 0.9300 .
C32 N4 1.342(8) .
C32 C33 1.392(10) .
C32 H32 0.9300 .
C33 C34 1.353(11) .
C33 H33 0.9300 .
C34 C35 1.352(10) .
C34 H34 0.9300 .
C35 C36 1.381(10) .
C35 H35 0.9300 .
C36 N4 1.327(7) .
C36 H36 0.9300 .
C37 O9 1.158(7) .
C37 Ru1 1.834(6) .
C38 O10 1.157(8) .
C38 Ru1 1.841(7) .
C39 O11 1.146(7) .
C39 Ru2 1.846(6) .
C40 O12 1.157(8) .
C40 Ru2 1.834(7) .
C41 C43 1.353(16) 2_765
C41 C42 1.397(14) .
C41 H41 0.9300 .
C42 C43 1.375(16) .
C42 H42 0.9300 .
C43 C41 1.353(16) 2_765
C43 H43 0.9300 .
N1 S1 1.614(5) .
N2 S2 1.613(6) .
N3 Ru1 2.213(5) .
N4 Ru2 2.216(5) .
O1 Ru1 2.120(4) .
O2 Ru2 2.143(4) .
O3 S1 1.426(5) .
O4 S1 1.434(5) .
O5 Ru1 2.126(4) .
O6 Ru2 2.123(4) .
O7 S2 1.439(5) .
O8 S2 1.433(5) .
Ru1 Ru2 2.6701(7) .

loop_
_geom_torsion_atom_site_label_1
_geom_torsion_atom_site_label_2
_geom_torsion_atom_site_label_3
_geom_torsion_atom_site_label_4
_geom_torsion
_geom_torsion_site_symmetry_1
_geom_torsion_site_symmetry_4
O2 C1 C2 C7 -14.2(8) . .
O1 C1 C2 C7 165.2(5) . .
O2 C1 C2 C3 168.5(5) . .
O1 C1 C2 C3 -12.1(8) . .
C7 C2 C3 C4 -1.3(9) . .
C1 C2 C3 C4 176.0(5) . .
C2 C3 C4 C5 0.5(9) . .
C3 C4 C5 C6 1.1(9) . .
C3 C4 C5 S1 -177.3(4) . .
C4 C5 C6 C7 -1.7(9) . .
S1 C5 C6 C7 176.6(5) . .
C3 C2 C7 C6 0.6(9) . .
C1 C2 C7 C6 -176.7(5) . .
C5 C6 C7 C2 0.9(9) . .
N1 C8 C9 C10 173.1(6) . .
N1 C11 C12 C13 -176.7(7) . .
O5 C14 C15 C16 7.9(8) . .
O6 C14 C15 C16 -172.3(6) . .
O5 C14 C15 C20 -172.1(6) . .
O6 C14 C15 C20 7.7(8) . .
C20 C15 C16 C17 0.3(10) . .
C14 C15 C16 C17 -179.7(6) . .
C15 C16 C17 C18 1.6(10) . .
C16 C17 C18 C19 -2.5(9) . .
C16 C17 C18 S2 179.8(5) . .
C17 C18 C19 C20 1.3(10) . .
S2 C18 C19 C20 179.0(5) . .
C18 C19 C20 C15 0.7(10) . .
C16 C15 C20 C19 -1.5(9) . .
C14 C15 C20 C19 178.5(6) . .
N2 C21 C22 C23 175.0(7) . .
N2 C24 C25 C26 167.0(7) . .
N3 C27 C28 C29 0.3(13) . .
C27 C28 C29 C30 -2.0(14) . .
C28 C29 C30 C31 2.5(14) . .
C29 C30 C31 N3 -1.2(12) . .
N4 C32 C33 C34 -1.2(12) . .
C32 C33 C34 C35 0.6(12) . .
C33 C34 C35 C36 0.1(12) . .
C34 C35 C36 N4 -0.3(11) . .
C43 C41 C42 C43 -1.1(16) 2_765 .
C41 C42 C43 C41 1.1(17) . 2_765
C12 C11 N1 C8 -73.6(8) . .
C12 C11 N1 S1 127.0(6) . .
C9 C8 N1 C11 -73.8(8) . .
C9 C8 N1 S1 85.4(7) . .
C25 C24 N2 C21 59.0(9) . .
C25 C24 N2 S2 -111.2(7) . .
C22 C21 N2 C24 79.1(8) . .
C22 C21 N2 S2 -110.6(6) . .
C28 C27 N3 C31 1.0(11) . .
C28 C27 N3 Ru1 -179.4(6) . .
C30 C31 N3 C27 -0.6(10) . .
C30 C31 N3 Ru1 179.8(5) . .
C35 C36 N4 C32 -0.2(10) . .
C35 C36 N4 Ru2 177.4(5) . .
C33 C32 N4 C36 1.0(10) . .
C33 C32 N4 Ru2 -176.7(6) . .
O2 C1 O1 Ru1 7.6(8) . .
C2 C1 O1 Ru1 -171.7(3) . .
O1 C1 O2 Ru2 8.3(8) . .
C2 C1 O2 Ru2 -172.4(4) . .
O6 C14 O5 Ru1 12.4(8) . .
C15 C14 O5 Ru1 -167.7(4) . .
O5 C14 O6 Ru2 2.9(8) . .
C15 C14 O6 Ru2 -176.9(4) . .
C11 N1 S1 O3 -40.2(5) . .
C8 N1 S1 O3 160.9(5) . .
C11 N1 S1 O4 -170.6(5) . .
C8 N1 S1 O4 30.5(5) . .
C11 N1 S1 C5 73.8(5) . .
C8 N1 S1 C5 -85.2(5) . .
C6 C5 S1 O3 33.0(6) . .
C4 C5 S1 O3 -148.6(5) . .
C6 C5 S1 O4 161.7(5) . .
C4 C5 S1 O4 -19.9(5) . .
C6 C5 S1 N1 -82.4(5) . .
C4 C5 S1 N1 95.9(5) . .
C24 N2 S2 O8 -151.2(5) . .
C21 N2 S2 O8 38.5(6) . .
C24 N2 S2 O7 -21.0(6) . .
C21 N2 S2 O7 168.7(5) . .
C24 N2 S2 C18 94.5(6) . .
C21 N2 S2 C18 -75.9(6) . .
C19 C18 S2 O8 -0.6(6) . .
C17 C18 S2 O8 177.1(5) . .
C19 C18 S2 O7 -130.2(5) . .
C17 C18 S2 O7 47.5(6) . .
C19 C18 S2 N2 114.6(5) . .
C17 C18 S2 N2 -67.6(6) . .
C1 O1 Ru1 C37 76.8(5) . .
C1 O1 Ru1 O5 -99.7(4) . .
C1 O1 Ru1 N3 175.1(5) . .
C1 O1 Ru1 Ru2 -14.4(4) . .
C14 O5 Ru1 C38 -112.0(5) . .
C14 O5 Ru1 O1 67.3(4) . .
C14 O5 Ru1 N3 153.5(4) . .
C14 O5 Ru1 Ru2 -16.1(4) . .
C27 N3 Ru1 C37 128.6(5) . .
C31 N3 Ru1 C37 -51.7(5) . .
C27 N3 Ru1 C38 -140.9(5) . .
C31 N3 Ru1 C38 38.7(5) . .
C27 N3 Ru1 O1 37.9(5) . .
C31 N3 Ru1 O1 -142.4(5) . .
C27 N3 Ru1 O5 -45.6(5) . .
C31 N3 Ru1 O5 134.1(5) . .
C27 N3 Ru1 Ru2 -1.3(9) . .
C31 N3 Ru1 Ru2 178.3(4) . .
C14 O6 Ru2 C40 78.9(5) . .
C14 O6 Ru2 O2 -97.2(5) . .
C14 O6 Ru2 N4 177.1(5) . .
C14 O6 Ru2 Ru1 -11.8(4) . .
C1 O2 Ru2 C39 -109.2(4) . .
C1 O2 Ru2 O6 69.1(4) . .
C1 O2 Ru2 N4 154.2(4) . .
C1 O2 Ru2 Ru1 -14.5(4) . .
C36 N4 Ru2 C40 -45.2(5) . .
C32 N4 Ru2 C40 132.4(5) . .
C36 N4 Ru2 C39 43.3(5) . .
C32 N4 Ru2 C39 -139.1(5) . .
C36 N4 Ru2 O6 -137.6(5) . .
C32 N4 Ru2 O6 39.9(5) . .
C36 N4 Ru2 O2 138.4(5) . .
C32 N4 Ru2 O2 -44.0(5) . .
C36 N4 Ru2 Ru1 -173.5(4) . .
C32 N4 Ru2 Ru1 4.1(9) . .
C37 Ru1 Ru2 C40 103.0(3) . .
C38 Ru1 Ru2 C40 13.2(3) . .
O1 Ru1 Ru2 C40 -165.8(2) . .
O5 Ru1 Ru2 C40 -82.1(2) . .
N3 Ru1 Ru2 C40 -126.3(6) . .
C37 Ru1 Ru2 C39 15.4(3) . .
C38 Ru1 Ru2 C39 -74.4(3) . .
O1 Ru1 Ru2 C39 106.6(2) . .
O5 Ru1 Ru2 C39 -169.7(2) . .
N3 Ru1 Ru2 C39 146.1(6) . .
C37 Ru1 Ru2 O6 -163.9(2) . .
C38 Ru1 Ru2 O6 106.3(2) . .
O1 Ru1 Ru2 O6 -72.71(16) . .
O5 Ru1 Ru2 O6 11.04(16) . .
N3 Ru1 Ru2 O6 -33.2(5) . .
C37 Ru1 Ru2 O2 -79.8(2) . .
C38 Ru1 Ru2 O2 -169.6(2) . .
O1 Ru1 Ru2 O2 11.41(15) . .
O5 Ru1 Ru2 O2 95.16(16) . .
N3 Ru1 Ru2 O2 50.9(5) . .
C37 Ru1 Ru2 N4 -127.9(5) . .
C38 Ru1 Ru2 N4 142.3(5) . .
O1 Ru1 Ru2 N4 -36.7(5) . .
O5 Ru1 Ru2 N4 47.0(5) . .
N3 Ru1 Ru2 N4 2.8(7) . .
